data_1515600
loop_
_publ_author_name
'Gu, Qing'
'You, Shu-Li'

_publ_section_title
;
 Desymmetrization of cyclohexadienones via cinchonine derived
 thiourea-catalyzed enantioselective aza-Michael reaction and total
 synthesis of (-)-Mesembrine
;
_journal_issue 8
_journal_name_full 'Chemical Science'
_journal_page_first 1519
_journal_paper_doi 10.1039/c1sc00083g
_journal_volume 2
_journal_year 2011
_chemical_absolute_configuration ad
_chemical_formula_sum 'C22 H20 Br N O5 S'
_chemical_formula_weight 490.36
_chemical_name_systematic
;
?
;
_space_group_IT_number 19
_symmetry_cell_setting orthorhombic
_symmetry_space_group_name_Hall 'P 2ac 2ab'
_symmetry_space_group_name_H-M 'P 21 21 21'
_atom_sites_solution_hydrogens geom
_atom_sites_solution_primary direct
_atom_sites_solution_secondary difmap
_audit_creation_method SHELXL-97
_cell_angle_alpha 90.00
_cell_angle_beta 90.00
_cell_angle_gamma 90.00
_cell_formula_units_Z 4
_cell_length_a 10.3614(8)
_cell_length_b 11.1748(9)
_cell_length_c 18.7204(16)
_cell_measurement_reflns_used 2218
_cell_measurement_temperature 293(2)
_cell_measurement_theta_max 39.281
_cell_measurement_theta_min 4.493
_cell_volume 2167.6(3)
_computing_cell_refinement 'Bruker SMART'
_computing_data_collection 'Bruker SMART'
_computing_data_reduction 'Bruker SHELXTL'
_computing_molecular_graphics 'Bruker SHELXTL'
_computing_publication_material 'Bruker SHELXTL'
_computing_structure_refinement 'SHELXL-97 (Sheldrick, 1997)'
_computing_structure_solution 'SHELXS-97 (Sheldrick, 1990)'
_diffrn_ambient_temperature 293(2)
_diffrn_measured_fraction_theta_full 0.998
_diffrn_measured_fraction_theta_max 0.998
_diffrn_measurement_device_type 'CCD area detector'
_diffrn_measurement_method 'phi and omega scans'
_diffrn_radiation_monochromator graphite
_diffrn_radiation_source 'fine-focus sealed tube'
_diffrn_radiation_type MoK\a
_diffrn_radiation_wavelength 0.71073
_diffrn_reflns_av_R_equivalents 0.0535
_diffrn_reflns_av_sigmaI/netI 0.1019
_diffrn_reflns_limit_h_max 12
_diffrn_reflns_limit_h_min -13
_diffrn_reflns_limit_k_max 13
_diffrn_reflns_limit_k_min -14
_diffrn_reflns_limit_l_max 24
_diffrn_reflns_limit_l_min -19
_diffrn_reflns_number 13168
_diffrn_reflns_theta_full 27.50
_diffrn_reflns_theta_max 27.50
_diffrn_reflns_theta_min 2.12
_exptl_absorpt_coefficient_mu 2.026
_exptl_absorpt_correction_T_max 1.0000
_exptl_absorpt_correction_T_min 0.5316
_exptl_absorpt_correction_type empirical
_exptl_absorpt_process_details sadabs
_exptl_crystal_colour colorless
_exptl_crystal_density_diffrn 1.503
_exptl_crystal_density_method 'not measured'
_exptl_crystal_description prisamtic
_exptl_crystal_F_000 1000
_exptl_crystal_size_max 0.305
_exptl_crystal_size_mid 0.229
_exptl_crystal_size_min 0.170
_refine_diff_density_max 0.472
_refine_diff_density_min -0.232
_refine_diff_density_rms 0.039
_refine_ls_abs_structure_details 'Flack H D (1983), Acta Cryst. A39, 876-881'
_refine_ls_abs_structure_Flack 0.029(7)
_refine_ls_extinction_method none
_refine_ls_goodness_of_fit_ref 0.848
_refine_ls_hydrogen_treatment constr
_refine_ls_matrix_type full
_refine_ls_number_parameters 272
_refine_ls_number_reflns 4935
_refine_ls_number_restraints 0
_refine_ls_restrained_S_all 0.848
_refine_ls_R_factor_all 0.0829
_refine_ls_R_factor_gt 0.0364
_refine_ls_shift/su_max 0.001
_refine_ls_shift/su_mean 0.000
_refine_ls_structure_factor_coef Fsqd
_refine_ls_weighting_details
; calc
[0.00000+1.00000exp(2.00(sin\q/\l)^2^)]/
[\s^2^(Fo^2^)+0.0000+0.0000*P+(0.0163P)^2^+0.0000sin\q/\l]
where P = 0.33333Fo^2^ + 0.66667Fc^2^
;
_refine_ls_weighting_scheme calc
_refine_ls_wR_factor_gt 0.0559
_refine_ls_wR_factor_ref 0.0640
_reflns_number_gt 2498
_reflns_number_total 4935
_reflns_threshold_expression >2sigma(I)
_cod_data_source_file c1sc00083g.txt
_cod_data_source_block cd201323
_cod_depositor_comments
;
The following automatic conversions were performed:

'_symmetry_cell_setting' value 'Orthorhombic' changed to
'orthorhombic' according to
/usr/data/users/saulius/automatic-downloads/retrospective/RSC/lib/dictionaries/cif_core.dic
dictionary named 'cif_core.dic' version 2.4.2 from 2011-04-26.

Automatic conversion script
Id: cif_fix_values 2281 2013-09-26 08:29:07Z andrius 
;
_cod_original_sg_symbol_H-M P2(1)2(1)2(1)
_cod_database_code 1515600

loop_
_symmetry_equiv_pos_as_xyz
'x, y, z'
'-x+1/2, -y, z+1/2'
'-x, y+1/2, -z+1/2'
'x+1/2, -y+1/2, -z'

loop_
_atom_site_label
_atom_site_type_symbol
_atom_site_fract_x
_atom_site_fract_y
_atom_site_fract_z
_atom_site_U_iso_or_equiv
_atom_site_adp_type
_atom_site_occupancy
_atom_site_symmetry_multiplicity
_atom_site_calc_flag
_atom_site_refinement_flags
Br Br 0.33700(4) 0.03617(4) 0.93244(2) 0.07562(15) Uani 1 1 d .
S1 S 1.01292(9) 0.34072(9) 0.70855(5) 0.0575(3) Uani 1 1 d .
O1 O 0.7969(3) 0.3726(3) 0.42744(16) 0.0934(10) Uani 1 1 d .
O2 O 0.7423(2) 0.09670(18) 0.65042(13) 0.0515(6) Uani 1 1 d .
O3 O 0.5914(2) 0.2299(2) 0.61540(12) 0.0595(7) Uani 1 1 d .
O4 O 0.9881(3) 0.4536(2) 0.67540(14) 0.0776(8) Uani 1 1 d .
O5 O 1.1376(2) 0.3168(2) 0.73792(13) 0.0768(8) Uani 1 1 d .
N1 N 0.9886(2) 0.2412(2) 0.64770(14) 0.0459(7) Uani 1 1 d .
C1 C 0.8771(3) 0.2539(3) 0.59845(16) 0.0455(9) Uani 1 1 d .
H1 H 0.8110 0.3048 0.6203 0.055 Uiso 1 1 calc R
C2 C 0.9203(3) 0.3078(3) 0.52773(18) 0.0575(10) Uani 1 1 d .
H2A H 0.9374 0.3924 0.5346 0.069 Uiso 1 1 calc R
H2B H 1.0005 0.2701 0.5132 0.069 Uiso 1 1 calc R
C3 C 0.8225(4) 0.2932(4) 0.46891(19) 0.0631(11) Uani 1 1 d .
C4 C 0.7624(4) 0.1759(4) 0.4658(2) 0.0671(12) Uani 1 1 d .
H4 H 0.7245 0.1513 0.4232 0.080 Uiso 1 1 calc R
C5 C 0.7599(3) 0.1034(3) 0.5209(2) 0.0621(11) Uani 1 1 d .
H5 H 0.7139 0.0323 0.5165 0.075 Uiso 1 1 calc R
C6 C 0.8264(3) 0.1277(3) 0.59046(16) 0.0485(9) Uani 1 1 d .
C7 C 0.9468(3) 0.0504(3) 0.60322(18) 0.0585(10) Uani 1 1 d .
H7A H 0.9230 -0.0302 0.6173 0.070 Uiso 1 1 calc R
H7B H 0.9999 0.0465 0.5606 0.070 Uiso 1 1 calc R
C8 C 1.0167(3) 0.1141(3) 0.6630(2) 0.0554(10) Uani 1 1 d .
H8A H 0.9832 0.0907 0.7094 0.067 Uiso 1 1 calc R
H8B H 1.1087 0.0983 0.6615 0.067 Uiso 1 1 calc R
C9 C 0.6297(3) 0.1566(3) 0.65691(19) 0.0480(9) Uani 1 1 d .
C10 C 0.5612(3) 0.1213(3) 0.72375(18) 0.0432(8) Uani 1 1 d .
C11 C 0.6073(3) 0.0376(3) 0.77096(19) 0.0527(9) Uani 1 1 d .
H11 H 0.6844 -0.0014 0.7610 0.063 Uiso 1 1 calc R
C12 C 0.5418(3) 0.0103(3) 0.8327(2) 0.0561(10) Uani 1 1 d .
H12 H 0.5733 -0.0466 0.8645 0.067 Uiso 1 1 calc R
C13 C 0.4267(3) 0.0707(3) 0.84606(18) 0.0497(9) Uani 1 1 d .
C14 C 0.3766(3) 0.1512(3) 0.79992(19) 0.0575(10) Uani 1 1 d .
H14 H 0.2983 0.1883 0.8097 0.069 Uiso 1 1 calc R
C15 C 0.4429(3) 0.1776(3) 0.73831(19) 0.0559(10) Uani 1 1 d .
H15 H 0.4092 0.2328 0.7062 0.067 Uiso 1 1 calc R
C16 C 0.8980(3) 0.3198(3) 0.77645(19) 0.0491(9) Uani 1 1 d .
C17 C 0.9227(4) 0.2437(4) 0.8329(2) 0.0682(11) Uani 1 1 d .
H17 H 0.9995 0.2007 0.8348 0.082 Uiso 1 1 calc R
C18 C 0.8312(6) 0.2323(4) 0.8867(2) 0.0857(13) Uani 1 1 d .
H18 H 0.8475 0.1817 0.9251 0.103 Uiso 1 1 calc R
C19 C 0.7172(5) 0.2946(5) 0.8841(3) 0.0832(15) Uani 1 1 d .
C20 C 0.6963(4) 0.3678(4) 0.8280(3) 0.0869(15) Uani 1 1 d .
H20 H 0.6196 0.4109 0.8262 0.104 Uiso 1 1 calc R
C21 C 0.7831(4) 0.3815(3) 0.7737(2) 0.0660(12) Uani 1 1 d .
H21 H 0.7649 0.4318 0.7355 0.079 Uiso 1 1 calc R
C22 C 0.6214(4) 0.2821(5) 0.9458(3) 0.132(2) Uani 1 1 d .
H22A H 0.5370 0.3058 0.9300 0.198 Uiso 1 1 calc R
H22B H 0.6480 0.3324 0.9847 0.198 Uiso 1 1 calc R
H22C H 0.6190 0.2003 0.9614 0.198 Uiso 1 1 calc R

loop_
_atom_site_aniso_label
_atom_site_aniso_U_11
_atom_site_aniso_U_22
_atom_site_aniso_U_33
_atom_site_aniso_U_23
_atom_site_aniso_U_13
_atom_site_aniso_U_12
Br 0.0703(2) 0.0991(3) 0.0575(2) 0.0045(3) 0.0129(2) -0.0119(3)
S1 0.0536(6) 0.0624(6) 0.0565(6) 0.0034(6) -0.0081(5) -0.0085(5)
O1 0.085(2) 0.132(3) 0.064(2) 0.032(2) -0.0115(18) 0.0227(18)
O2 0.0423(14) 0.0601(16) 0.0520(16) 0.0037(12) 0.0053(12) 0.0012(12)
O3 0.0491(15) 0.0774(18) 0.0519(16) 0.0138(15) 0.0001(12) 0.0072(14)
O4 0.106(2) 0.0547(15) 0.0723(19) 0.0121(15) -0.0106(16) -0.0168(17)
O5 0.0481(16) 0.109(2) 0.0734(19) -0.0044(16) -0.0141(14) -0.0079(16)
N1 0.0411(16) 0.0521(17) 0.0445(17) 0.0053(15) -0.0047(14) 0.0026(15)
C1 0.039(2) 0.056(2) 0.041(2) 0.0005(18) 0.0034(15) 0.0027(18)
C2 0.044(2) 0.077(3) 0.051(2) 0.012(2) -0.0024(19) 0.005(2)
C3 0.045(2) 0.098(3) 0.046(2) 0.012(2) 0.010(2) 0.022(3)
C4 0.045(2) 0.112(4) 0.043(3) -0.018(3) -0.0021(19) 0.018(3)
C5 0.045(2) 0.079(3) 0.062(3) -0.024(2) 0.001(2) 0.000(2)
C6 0.043(2) 0.061(2) 0.041(2) -0.0075(16) 0.0060(18) 0.002(2)
C7 0.055(2) 0.061(2) 0.059(2) -0.006(2) 0.0076(18) 0.008(2)
C8 0.050(2) 0.063(2) 0.054(2) 0.007(2) -0.0004(19) 0.0103(19)
C9 0.041(2) 0.057(2) 0.046(2) -0.003(2) -0.0021(18) -0.0028(19)
C10 0.037(2) 0.048(2) 0.045(2) 0.0015(17) -0.0037(17) -0.0042(17)
C11 0.043(2) 0.057(2) 0.058(2) 0.000(2) 0.0031(17) 0.005(2)
C12 0.051(2) 0.055(3) 0.062(3) 0.015(2) -0.0006(19) 0.0017(19)
C13 0.052(2) 0.054(2) 0.043(2) -0.0004(18) -0.0016(18) -0.012(2)
C14 0.041(2) 0.074(3) 0.057(3) 0.001(2) 0.0048(19) 0.004(2)
C15 0.048(2) 0.061(3) 0.059(3) 0.009(2) -0.0073(19) 0.003(2)
C16 0.053(2) 0.047(2) 0.048(2) -0.0049(18) -0.0098(18) -0.0008(19)
C17 0.073(3) 0.075(3) 0.056(3) -0.001(2) -0.003(2) 0.007(2)
C18 0.115(4) 0.087(3) 0.056(3) 0.003(2) 0.001(3) -0.022(4)
C19 0.077(4) 0.095(4) 0.078(4) -0.036(3) 0.011(3) -0.028(3)
C20 0.061(3) 0.094(4) 0.106(4) -0.042(3) -0.002(3) 0.002(3)
C21 0.064(3) 0.061(3) 0.073(3) -0.016(2) -0.008(2) 0.012(2)
C22 0.112(4) 0.174(5) 0.109(4) -0.068(4) 0.049(3) -0.067(4)

loop_
_atom_type_symbol
_atom_type_description
_atom_type_scat_dispersion_real
_atom_type_scat_dispersion_imag
_atom_type_scat_source
C C 0.0033 0.0016 'International Tables Vol C Tables 4.2.6.8 and 6.1.1.4'
H H 0.0000 0.0000 'International Tables Vol C Tables 4.2.6.8 and 6.1.1.4'
N N 0.0061 0.0033 'International Tables Vol C Tables 4.2.6.8 and 6.1.1.4'
O O 0.0106 0.0060 'International Tables Vol C Tables 4.2.6.8 and 6.1.1.4'
S S 0.1246 0.1234 'International Tables Vol C Tables 4.2.6.8 and 6.1.1.4'
Br Br -0.2901 2.4595 'International Tables Vol C Tables 4.2.6.8 and 6.1.1.4'

loop_
_geom_angle_atom_site_label_1
_geom_angle_atom_site_label_2
_geom_angle_atom_site_label_3
_geom_angle
O5 S1 O4 119.66(16)
O5 S1 N1 106.51(15)
O4 S1 N1 105.91(15)
O5 S1 C16 108.00(17)
O4 S1 C16 108.03(17)
N1 S1 C16 108.28(15)
C9 O2 C6 117.8(3)
C8 N1 C1 111.4(3)
C8 N1 S1 119.7(2)
C1 N1 S1 119.6(2)
N1 C1 C6 104.0(3)
N1 C1 C2 110.4(2)
C6 C1 C2 112.7(3)
N1 C1 H1 109.9
C6 C1 H1 109.9
C2 C1 H1 109.9
C3 C2 C1 113.3(3)
C3 C2 H2A 108.9
C1 C2 H2A 108.9
C3 C2 H2B 108.9
C1 C2 H2B 108.9
H2A C2 H2B 107.7
O1 C3 C4 122.9(4)
O1 C3 C2 122.6(4)
C4 C3 C2 114.6(3)
C5 C4 C3 122.3(4)
C5 C4 H4 118.9
C3 C4 H4 118.9
C4 C5 C6 124.2(4)
C4 C5 H5 117.9
C6 C5 H5 117.9
O2 C6 C5 110.5(3)
O2 C6 C1 110.6(2)
C5 C6 C1 114.5(3)
O2 C6 C7 103.4(3)
C5 C6 C7 114.0(3)
C1 C6 C7 103.1(3)
C8 C7 C6 103.9(3)
C8 C7 H7A 111.0
C6 C7 H7A 111.0
C8 C7 H7B 111.0
C6 C7 H7B 111.0
H7A C7 H7B 109.0
N1 C8 C7 102.4(3)
N1 C8 H8A 111.3
C7 C8 H8A 111.3
N1 C8 H8B 111.3
C7 C8 H8B 111.3
H8A C8 H8B 109.2
O3 C9 O2 124.5(3)
O3 C9 C10 124.6(3)
O2 C9 C10 110.8(3)
C11 C10 C15 118.9(3)
C11 C10 C9 123.7(3)
C15 C10 C9 117.4(3)
C10 C11 C12 121.4(3)
C10 C11 H11 119.3
C12 C11 H11 119.3
C11 C12 C13 117.8(3)
C11 C12 H12 121.1
C13 C12 H12 121.1
C14 C13 C12 122.5(3)
C14 C13 Br 119.3(3)
C12 C13 Br 118.2(3)
C13 C14 C15 119.2(3)
C13 C14 H14 120.4
C15 C14 H14 120.4
C14 C15 C10 120.2(3)
C14 C15 H15 119.9
C10 C15 H15 119.9
C21 C16 C17 119.8(4)
C21 C16 S1 119.5(3)
C17 C16 S1 120.7(3)
C16 C17 C18 119.1(4)
C16 C17 H17 120.5
C18 C17 H17 120.5
C19 C18 C17 120.9(4)
C19 C18 H18 119.5
C17 C18 H18 119.5
C20 C19 C18 118.3(5)
C20 C19 C22 122.6(5)
C18 C19 C22 119.0(5)
C19 C20 C21 122.8(5)
C19 C20 H20 118.6
C21 C20 H20 118.6
C20 C21 C16 119.1(4)
C20 C21 H21 120.5
C16 C21 H21 120.5
C19 C22 H22A 109.5
C19 C22 H22B 109.5
H22A C22 H22B 109.5
C19 C22 H22C 109.5
H22A C22 H22C 109.5
H22B C22 H22C 109.5

loop_
_geom_bond_atom_site_label_1
_geom_bond_atom_site_label_2
_geom_bond_distance
Br C13 1.905(3)
S1 O5 1.429(2)
S1 O4 1.429(3)
S1 N1 1.612(3)
S1 C16 1.757(4)
O1 C3 1.209(4)
O2 C9 1.350(4)
O2 C6 1.463(4)
O3 C9 1.197(4)
N1 C8 1.478(4)
N1 C1 1.485(4)
C1 C6 1.512(4)
C1 C2 1.522(4)
C1 H1 0.9800
C2 C3 1.506(5)
C2 H2A 0.9700
C2 H2B 0.9700
C3 C4 1.453(5)
C4 C5 1.312(5)
C4 H4 0.9300
C5 C6 1.498(5)
C5 H5 0.9300
C6 C7 1.535(4)
C7 C8 1.512(4)
C7 H7A 0.9700
C7 H7B 0.9700
C8 H8A 0.9700
C8 H8B 0.9700
C9 C10 1.492(4)
C10 C11 1.372(4)
C10 C15 1.404(4)
C11 C12 1.375(4)
C11 H11 0.9300
C12 C13 1.393(4)
C12 H12 0.9300
C13 C14 1.351(4)
C14 C15 1.374(4)
C14 H14 0.9300
C15 H15 0.9300
C16 C21 1.377(5)
C16 C17 1.380(5)
C17 C18 1.390(5)
C17 H17 0.9300
C18 C19 1.373(6)
C18 H18 0.9300
C19 C20 1.349(6)
C19 C22 1.529(6)
C20 C21 1.366(6)
C20 H20 0.9300
C21 H21 0.9300
C22 H22A 0.9600
C22 H22B 0.9600
C22 H22C 0.9600

loop_
_geom_torsion_atom_site_label_1
_geom_torsion_atom_site_label_2
_geom_torsion_atom_site_label_3
_geom_torsion_atom_site_label_4
_geom_torsion
O5 S1 N1 C8 46.5(3)
O4 S1 N1 C8 174.9(2)
C16 S1 N1 C8 -69.4(3)
O5 S1 N1 C1 -169.6(2)
O4 S1 N1 C1 -41.2(3)
C16 S1 N1 C1 74.5(3)
C8 N1 C1 C6 6.5(3)
S1 N1 C1 C6 -140.2(2)
C8 N1 C1 C2 -114.7(3)
S1 N1 C1 C2 98.7(3)
N1 C1 C2 C3 164.6(3)
C6 C1 C2 C3 48.8(4)
C1 C2 C3 O1 137.6(4)
C1 C2 C3 C4 -42.9(4)
O1 C3 C4 C5 -159.3(4)
C2 C3 C4 C5 21.2(5)
C3 C4 C5 C6 -5.1(6)
C9 O2 C6 C5 -61.7(4)
C9 O2 C6 C1 66.1(4)
C9 O2 C6 C7 175.9(3)
C4 C5 C6 O2 136.8(4)
C4 C5 C6 C1 11.1(5)
C4 C5 C6 C7 -107.3(4)
N1 C1 C6 O2 82.4(3)
C2 C1 C6 O2 -158.0(3)
N1 C1 C6 C5 -152.0(3)
C2 C1 C6 C5 -32.4(4)
N1 C1 C6 C7 -27.6(3)
C2 C1 C6 C7 92.0(3)
O2 C6 C7 C8 -76.1(3)
C5 C6 C7 C8 163.9(3)
C1 C6 C7 C8 39.1(3)
C1 N1 C8 C7 17.7(3)
S1 N1 C8 C7 164.3(2)
C6 C7 C8 N1 -34.5(3)
C6 O2 C9 O3 3.2(5)
C6 O2 C9 C10 -175.3(3)
O3 C9 C10 C11 -179.4(3)
O2 C9 C10 C11 -0.9(5)
O3 C9 C10 C15 0.7(5)
O2 C9 C10 C15 179.2(3)
C15 C10 C11 C12 -1.7(5)
C9 C10 C11 C12 178.5(3)
C10 C11 C12 C13 -0.2(5)
C11 C12 C13 C14 2.0(5)
C11 C12 C13 Br -178.6(3)
C12 C13 C14 C15 -1.9(5)
Br C13 C14 C15 178.8(3)
C13 C14 C15 C10 0.0(5)
C11 C10 C15 C14 1.8(5)
C9 C10 C15 C14 -178.4(3)
O5 S1 C16 C21 153.0(3)
O4 S1 C16 C21 22.2(3)
N1 S1 C16 C21 -92.1(3)
O5 S1 C16 C17 -26.0(3)
O4 S1 C16 C17 -156.8(3)
N1 S1 C16 C17 88.9(3)
C21 C16 C17 C18 -1.0(6)
S1 C16 C17 C18 178.0(3)
C16 C17 C18 C19 0.6(6)
C17 C18 C19 C20 -0.4(7)
C17 C18 C19 C22 -178.1(4)
C18 C19 C20 C21 0.7(7)
C22 C19 C20 C21 178.3(4)
C19 C20 C21 C16 -1.1(6)
C17 C16 C21 C20 1.3(5)
S1 C16 C21 C20 -177.8(3)
